data_7117214
loop_
_publ_author_name
'Hongming He'
'Yang Song'
'Chuanqi Zhang'
'Fuxing Sun'
'Rongrong Yuan'
'Zheng Bian'
'Lianxun Gao'
'Guangshan Zhu'

_publ_section_title
;
 A highly robust metal-organic framework based on an aromatic 12-carboxyl
 ligand with highly selective adsorption of CO2 over CH4
;
_journal_name_full Chem.Commun.
_journal_page_first 9463
_journal_paper_doi 10.1039/C5cc01281C
_journal_volume 51
_journal_year 2015
_chemical_formula_moiety 'C96 H40 Cd5 O34'
_chemical_formula_sum 'C96 H40 Cd5 O34'
_chemical_formula_weight 2299.33
_chemical_melting_point ?
_chemical_name_systematic
; 
 ? 
;
_space_group_IT_number 167
_symmetry_cell_setting trigonal
_symmetry_space_group_name_Hall '-R 3 2"c'
_symmetry_space_group_name_H-M 'R -3 c :H'
_atom_sites_solution_hydrogens geom
_atom_sites_solution_primary direct
_atom_sites_solution_secondary difmap
_audit_creation_method SHELXL-97
_audit_update_record
;
2014-12-22 deposited with the CCDC.
2015-04-23 downloaded from the CCDC.
;
_cell_angle_alpha 90.00
_cell_angle_beta 90.00
_cell_angle_gamma 120.00
_cell_formula_units_Z 18
_cell_length_a 29.1653(9)
_cell_length_b 29.1653(9)
_cell_length_c 83.513(6)
_cell_measurement_reflns_used 9797
_cell_measurement_temperature 293(2)
_cell_measurement_theta_max 23.95
_cell_measurement_theta_min 2.42
_cell_volume 61520(5)
_computing_cell_refinement 'Bruker SMART'
_computing_data_collection 'Bruker SMART'
_computing_data_reduction 'Bruker SAINT'
_computing_molecular_graphics 'Bruker SHELXTL'
_computing_publication_material 'Bruker SHELXTL'
_computing_structure_refinement 'SHELXL-97 (Sheldrick, 1997)'
_computing_structure_solution 'SHELXS-97 (Sheldrick, 1990)'
_diffrn_ambient_temperature 293(2)
_diffrn_detector_area_resol_mean 9.00cm
_diffrn_measured_fraction_theta_full 0.994
_diffrn_measured_fraction_theta_max 0.994
_diffrn_measurement_device_type 'CCD area detector'
_diffrn_measurement_method 'phi and omega scans'
_diffrn_radiation_monochromator graphite
_diffrn_radiation_source 'fine-focus sealed tube'
_diffrn_radiation_type MoK\a
_diffrn_radiation_wavelength 0.71073
_diffrn_reflns_av_R_equivalents 0.0622
_diffrn_reflns_av_sigmaI/netI 0.0295
_diffrn_reflns_limit_h_max 34
_diffrn_reflns_limit_h_min -33
_diffrn_reflns_limit_k_max 28
_diffrn_reflns_limit_k_min -34
_diffrn_reflns_limit_l_max 98
_diffrn_reflns_limit_l_min -98
_diffrn_reflns_number 125184
_diffrn_reflns_theta_full 24.83
_diffrn_reflns_theta_max 24.83
_diffrn_reflns_theta_min 0.94
_diffrn_standards_interval_count none
_diffrn_standards_interval_time none
_diffrn_standards_number none
_exptl_absorpt_coefficient_mu 0.823
_exptl_absorpt_correction_T_max 0.781
_exptl_absorpt_correction_T_min 0.697
_exptl_absorpt_correction_type empirical
_exptl_absorpt_process_details SADABS
_exptl_crystal_colour Yellow
_exptl_crystal_density_diffrn 1.117
_exptl_crystal_density_method 'not measured'
_exptl_crystal_description Block
_exptl_crystal_F_000 20302
_exptl_crystal_size_max 0.45
_exptl_crystal_size_mid 0.4
_exptl_crystal_size_min 0.3
_refine_diff_density_max 3.503
_refine_diff_density_min -0.714
_refine_diff_density_rms 0.273
_refine_ls_extinction_method none
_refine_ls_goodness_of_fit_ref 1.086
_refine_ls_hydrogen_treatment constr
_refine_ls_matrix_type full
_refine_ls_number_parameters 609
_refine_ls_number_reflns 11767
_refine_ls_number_restraints 0
_refine_ls_restrained_S_all 1.086
_refine_ls_R_factor_all 0.1194
_refine_ls_R_factor_gt 0.0853
_refine_ls_shift/su_max 0.013
_refine_ls_shift/su_mean 0.002
_refine_ls_structure_factor_coef Fsqd
_refine_ls_weighting_details 'calc w=1/[\s^2^(Fo^2^)+(0.1837P)^2^+1368.2155P] where P=(Fo^2^+2Fc^2^)/3'
_refine_ls_weighting_scheme calc
_refine_ls_wR_factor_gt 0.2596
_refine_ls_wR_factor_ref 0.3105
_reflns_number_gt 8313
_reflns_number_total 11767
_reflns_threshold_expression >2sigma(I)
_cod_data_source_file c5cc01281c2.cif
_cod_data_source_block a
_cod_depositor_comments
;
The following automatic conversions were performed:

'_chemical_melting_point' value 'not measured' was changed to '?' -
the value is undefined or not given.

Automatic conversion script
Id: cif_fix_values 3392 2015-05-12 13:50:21Z andrius 
;
_cod_original_sg_symbol_H-M R-3c
_cod_database_code 7117214

loop_
_symmetry_equiv_pos_as_xyz
'x, y, z'
'-y, x-y, z'
'-x+y, -x, z'
'y, x, -z+1/2'
'-x, -x+y, -z+1/2'
'x-y, -y, -z+1/2'
'x+2/3, y+1/3, z+1/3'
'-y+2/3, x-y+1/3, z+1/3'
'-x+y+2/3, -x+1/3, z+1/3'
'y+2/3, x+1/3, -z+5/6'
'-x+2/3, -x+y+1/3, -z+5/6'
'x-y+2/3, -y+1/3, -z+5/6'
'x+1/3, y+2/3, z+2/3'
'-y+1/3, x-y+2/3, z+2/3'
'-x+y+1/3, -x+2/3, z+2/3'
'y+1/3, x+2/3, -z+7/6'
'-x+1/3, -x+y+2/3, -z+7/6'
'x-y+1/3, -y+2/3, -z+7/6'
'-x, -y, -z'
'y, -x+y, -z'
'x-y, x, -z'
'-y, -x, z-1/2'
'x, x-y, z-1/2'
'-x+y, y, z-1/2'
'-x+2/3, -y+1/3, -z+1/3'
'y+2/3, -x+y+1/3, -z+1/3'
'x-y+2/3, x+1/3, -z+1/3'
'-y+2/3, -x+1/3, z-1/6'
'x+2/3, x-y+1/3, z-1/6'
'-x+y+2/3, y+1/3, z-1/6'
'-x+1/3, -y+2/3, -z+2/3'
'y+1/3, -x+y+2/3, -z+2/3'
'x-y+1/3, x+2/3, -z+2/3'
'-y+1/3, -x+2/3, z+1/6'
'x+1/3, x-y+2/3, z+1/6'
'-x+y+1/3, y+2/3, z+1/6'

loop_
_atom_site_label
_atom_site_type_symbol
_atom_site_fract_x
_atom_site_fract_y
_atom_site_fract_z
_atom_site_U_iso_or_equiv
_atom_site_adp_type
_atom_site_occupancy
_atom_site_symmetry_multiplicity
_atom_site_calc_flag
_atom_site_refinement_flags
_atom_site_disorder_assembly
_atom_site_disorder_group
Cd1 Cd 0.66565(3) -0.02613(3) 0.015227(9) 0.0437(3) Uani 1 1 d . . .
Cd2 Cd 0.97919(3) 0.35232(3) 0.129457(9) 0.0474(3) Uani 1 1 d . . .
Cd3 Cd 1.28993(3) 0.3333 0.0833 0.0456(3) Uani 1 2 d S . .
O1 O 0.7529(3) 0.0097(3) 0.03067(12) 0.081(3) Uani 1 1 d . . .
O2 O 0.7384(3) 0.0556(3) 0.01276(10) 0.063(2) Uani 1 1 d . . .
O3 O 0.6003(3) -0.0009(3) 0.02160(11) 0.066(2) Uani 1 1 d . . .
O4 O 0.5781(3) -0.0712(4) 0.00762(10) 0.072(2) Uani 1 1 d . . .
O5 O 0.9561(3) 0.2729(3) 0.01232(8) 0.0485(16) Uani 1 1 d . . .
O6 O 0.9045(3) 0.2236(3) -0.00727(9) 0.0602(19) Uani 1 1 d . . .
O7 O 0.6384(3) -0.0625(3) 0.03976(9) 0.065(2) Uani 1 1 d . . .
O8 O 0.3301(3) -0.0124(3) -0.06354(9) 0.0559(18) Uani 1 1 d . . .
O9 O 0.2527(3) -0.0419(3) -0.07473(11) 0.072(2) Uani 1 1 d . . .
O10 O 1.2066(3) 0.2782(3) 0.09074(12) 0.076(3) Uani 1 1 d . . .
O11 O 1.2106(4) 0.3324(4) 0.10980(14) 0.099(4) Uani 1 1 d . . .
O12 O 1.0555(3) 0.3552(3) 0.11983(10) 0.060(2) Uani 1 1 d . . .
O13 O 0.9845(3) 0.3118(3) 0.10528(10) 0.0579(19) Uani 1 1 d . . .
O14 O 0.4507(5) 0.0406(4) 0.03538(14) 0.106(4) Uani 1 1 d . . .
O15 O 0.3752(5) -0.0105(5) 0.02409(13) 0.096(3) Uani 1 1 d . . .
O16 O 0.1064(3) -0.2305(3) -0.06110(13) 0.083(3) Uani 1 1 d . . .
O17 O 0.1239(3) -0.2687(3) -0.04091(12) 0.075(3) Uani 1 1 d . . .
C1 C 0.7681(4) 0.0508(4) 0.02264(13) 0.049(2) Uani 1 1 d . . .
C2 C 0.8235(3) 0.0960(3) 0.02518(12) 0.043(2) Uani 1 1 d . . .
C3 C 0.8554(4) 0.0939(3) 0.03746(12) 0.042(2) Uani 1 1 d . . .
H3 H 0.8426 0.0637 0.0438 0.050 Uiso 1 1 calc R . .
C4 C 0.9063(4) 0.1369(3) 0.04026(11) 0.039(2) Uani 1 1 d . . .
C5 C 0.9252(4) 0.1813(3) 0.03050(11) 0.042(2) Uani 1 1 d . . .
H5 H 0.9586 0.2102 0.0324 0.050 Uiso 1 1 calc R . .
C6 C 0.8950(4) 0.1830(3) 0.01807(11) 0.042(2) Uani 1 1 d . . .
C7 C 0.8444(4) 0.1406(4) 0.01522(11) 0.043(2) Uani 1 1 d . . .
H7 H 0.8245 0.1420 0.0067 0.052 Uiso 1 1 calc R . .
C8 C 0.9417(3) 0.1350(3) 0.05249(11) 0.0381(19) Uani 1 1 d . . .
C9 C 0.9475(3) 0.0904(3) 0.05399(11) 0.039(2) Uani 1 1 d . . .
H9 H 0.9256 0.0602 0.0481 0.047 Uiso 1 1 calc R . .
C10 C 0.9844(3) 0.0903(3) 0.06390(11) 0.0361(19) Uani 1 1 d . . .
C11 C 1.0168(3) 0.1347(3) 0.07315(12) 0.041(2) Uani 1 1 d . . .
H11 H 1.0417 0.1343 0.0800 0.049 Uiso 1 1 calc R . .
C12 C 1.0119(3) 0.1801(3) 0.07218(12) 0.040(2) Uani 1 1 d . . .
C13 C 0.9746(3) 0.1798(3) 0.06182(11) 0.038(2) Uani 1 1 d . . .
H13 H 0.9713 0.2098 0.0610 0.046 Uiso 1 1 calc R . .
C14 C 0.9925(3) 0.0439(3) 0.06477(11) 0.0367(19) Uani 1 1 d . . .
C15 C 1.0431(3) 0.0510(3) 0.06458(12) 0.041(2) Uani 1 1 d . . .
H15 H 1.0721 0.0851 0.0643 0.049 Uiso 1 1 calc R . .
C16 C 1.0451(3) 0.2255(3) 0.08277(11) 0.038(2) Uani 1 1 d . . .
C17 C 1.0973(3) 0.2398(3) 0.08582(12) 0.041(2) Uani 1 1 d . . .
H17 H 1.1119 0.2215 0.0809 0.050 Uiso 1 1 calc R . .
C18 C 1.1284(3) 0.2816(4) 0.09632(13) 0.046(2) Uani 1 1 d . . .
C19 C 1.1068(4) 0.3092(4) 0.10377(12) 0.044(2) Uani 1 1 d . . .
H19 H 1.1270 0.3365 0.1109 0.053 Uiso 1 1 calc R . .
C20 C 1.0550(3) 0.2956(4) 0.10042(12) 0.042(2) Uani 1 1 d . . .
C21 C 1.0249(3) 0.2543(3) 0.08987(11) 0.039(2) Uani 1 1 d . . .
H21 H 0.9904 0.2460 0.0876 0.046 Uiso 1 1 calc R . .
C22 C 1.1856(4) 0.2983(5) 0.09907(17) 0.067(3) Uani 1 1 d . . .
C23 C 1.0303(4) 0.3231(4) 0.10898(12) 0.045(2) Uani 1 1 d . . .
C24 C 0.9191(4) 0.2290(4) 0.00695(12) 0.045(2) Uani 1 1 d . . .
C25 C 0.5668(4) -0.0395(4) 0.01442(13) 0.048(2) Uani 1 1 d . . .
C26 C 0.5114(4) -0.0504(4) 0.01279(12) 0.043(2) Uani 1 1 d . . .
C27 C 0.4943(4) -0.0195(4) 0.02094(12) 0.050(2) Uani 1 1 d . . .
H27 H 0.5173 0.0077 0.0277 0.060 Uiso 1 1 calc R . .
C28 C 0.4430(4) -0.0296(4) 0.01888(13) 0.050(2) Uani 1 1 d . . .
C29 C 0.4094(4) -0.0691(4) 0.00848(12) 0.047(2) Uani 1 1 d . . .
H29 H 0.3750 -0.0756 0.0072 0.056 Uiso 1 1 calc R . .
C30 C 0.4254(3) -0.0991(3) -0.00010(12) 0.041(2) Uani 1 1 d . . .
C31 C 0.4762(3) -0.0909(3) 0.00249(12) 0.042(2) Uani 1 1 d . . .
H31 H 0.4868 -0.1124 -0.0026 0.050 Uiso 1 1 calc R . .
C32 C 0.4218(6) 0.0029(5) 0.02728(15) 0.067(3) Uani 1 1 d . . .
C33 C 0.3888(3) -0.1400(3) -0.01122(13) 0.044(2) Uani 1 1 d . . .
C34 C 0.3834(3) -0.1899(3) -0.01199(12) 0.042(2) Uani 1 1 d . . .
H34 H 0.4053 -0.1973 -0.0058 0.050 Uiso 1 1 calc R . .
C35 C 0.3460(3) -0.2289(3) -0.02180(12) 0.041(2) Uani 1 1 d . . .
C36 C 0.3136(3) -0.2176(3) -0.03112(13) 0.044(2) Uani 1 1 d . . .
H36 H 0.2885 -0.2437 -0.0378 0.052 Uiso 1 1 calc R . .
C37 C 0.3182(3) -0.1674(3) -0.03068(13) 0.043(2) Uani 1 1 d . . .
C38 C 0.3558(3) -0.1285(3) -0.02071(12) 0.044(2) Uani 1 1 d . . .
H38 H 0.3591 -0.0951 -0.0203 0.053 Uiso 1 1 calc R . .
C39 C 0.2815(3) -0.1570(3) -0.04048(11) 0.040(2) Uani 1 1 d . . .
C40 C 0.2979(3) -0.1081(3) -0.04796(12) 0.041(2) Uani 1 1 d . . .
H40 H 0.3325 -0.0805 -0.0466 0.049 Uiso 1 1 calc R . .
C41 C 0.2634(3) -0.1008(3) -0.05724(11) 0.0365(19) Uani 1 1 d . . .
C42 C 0.2108(4) -0.1410(4) -0.05899(11) 0.043(2) Uani 1 1 d . . .
H42 H 0.1876 -0.1359 -0.0654 0.051 Uiso 1 1 calc R . .
C43 C 0.1938(3) -0.1892(3) -0.05093(12) 0.042(2) Uani 1 1 d . . .
C44 C 0.2296(3) -0.1966(3) -0.04223(12) 0.041(2) Uani 1 1 d . . .
H44 H 0.2185 -0.2292 -0.0374 0.049 Uiso 1 1 calc R . .
C45 C 0.2827(4) -0.0481(4) -0.06556(12) 0.046(2) Uani 1 1 d . . .
C46 C 0.1371(4) -0.2316(4) -0.05133(16) 0.058(3) Uani 1 1 d . . .
C47 C 0.3399(3) -0.2821(3) -0.02195(12) 0.039(2) Uani 1 1 d . . .
C48 C 0.3832(3) -0.2898(3) -0.02193(12) 0.041(2) Uani 1 1 d . . .
H48 H 0.4170 -0.2602 -0.0219 0.049 Uiso 1 1 calc R . .

loop_
_atom_site_aniso_label
_atom_site_aniso_U_11
_atom_site_aniso_U_22
_atom_site_aniso_U_33
_atom_site_aniso_U_23
_atom_site_aniso_U_13
_atom_site_aniso_U_12
Cd1 0.0313(4) 0.0357(4) 0.0607(5) -0.0043(3) 0.0004(3) 0.0143(3)
Cd2 0.0514(5) 0.0397(4) 0.0617(5) 0.0032(3) 0.0070(3) 0.0306(4)
Cd3 0.0316(4) 0.0612(7) 0.0538(6) -0.0129(5) -0.0064(2) 0.0306(3)
O1 0.044(4) 0.047(5) 0.118(7) 0.016(5) -0.015(5) -0.003(4)
O2 0.036(4) 0.056(5) 0.079(5) -0.004(4) -0.019(4) 0.009(3)
O3 0.041(4) 0.036(4) 0.113(6) -0.005(4) -0.029(4) 0.014(3)
O4 0.036(4) 0.095(6) 0.080(5) -0.029(5) -0.006(4) 0.029(4)
O5 0.042(4) 0.036(4) 0.055(4) 0.004(3) -0.006(3) 0.010(3)
O6 0.063(5) 0.042(4) 0.062(5) 0.006(3) -0.011(4) 0.015(4)
O7 0.066(5) 0.070(5) 0.062(5) -0.001(4) -0.011(4) 0.037(4)
O8 0.059(5) 0.035(4) 0.066(5) 0.011(3) 0.003(4) 0.019(4)
O9 0.071(5) 0.063(5) 0.087(6) 0.033(4) 0.001(5) 0.037(4)
O10 0.030(4) 0.066(5) 0.133(8) -0.035(5) -0.007(4) 0.025(4)
O11 0.061(5) 0.093(7) 0.156(9) -0.069(7) -0.060(6) 0.048(5)
O12 0.046(4) 0.046(4) 0.089(5) -0.019(4) 0.000(4) 0.024(3)
O13 0.048(4) 0.069(5) 0.070(5) -0.016(4) -0.003(4) 0.040(4)
O14 0.123(9) 0.075(7) 0.114(8) -0.035(6) 0.019(7) 0.045(7)
O15 0.115(8) 0.130(9) 0.105(7) -0.024(6) -0.021(6) 0.108(8)
O16 0.039(4) 0.056(5) 0.147(8) -0.002(5) -0.026(5) 0.018(4)
O17 0.031(4) 0.046(4) 0.136(8) 0.023(5) 0.007(4) 0.009(3)
C1 0.029(5) 0.037(5) 0.071(7) -0.003(5) 0.005(5) 0.008(4)
C2 0.027(4) 0.033(5) 0.062(6) -0.004(4) -0.003(4) 0.009(4)
C3 0.040(5) 0.029(4) 0.055(5) -0.003(4) -0.005(4) 0.016(4)
C4 0.038(5) 0.032(4) 0.048(5) -0.001(4) -0.008(4) 0.019(4)
C5 0.032(5) 0.027(4) 0.059(6) 0.002(4) -0.003(4) 0.009(4)
C6 0.042(5) 0.029(4) 0.050(5) 0.001(4) 0.000(4) 0.014(4)
C7 0.040(5) 0.039(5) 0.046(5) 0.004(4) -0.006(4) 0.017(4)
C8 0.029(4) 0.028(4) 0.054(5) 0.002(4) -0.004(4) 0.012(4)
C9 0.033(4) 0.023(4) 0.062(6) -0.004(4) -0.006(4) 0.013(4)
C10 0.024(4) 0.018(4) 0.066(6) 0.001(4) 0.001(4) 0.009(3)
C11 0.033(5) 0.031(4) 0.063(6) -0.005(4) -0.008(4) 0.019(4)
C12 0.029(4) 0.027(4) 0.064(6) -0.008(4) -0.003(4) 0.015(4)
C13 0.035(5) 0.021(4) 0.061(5) -0.002(4) -0.005(4) 0.016(4)
C14 0.029(4) 0.018(4) 0.062(5) -0.001(4) -0.002(4) 0.011(3)
C15 0.025(4) 0.021(4) 0.072(6) 0.004(4) 0.002(4) 0.008(3)
C16 0.026(4) 0.031(4) 0.061(6) -0.005(4) -0.008(4) 0.016(4)
C17 0.031(5) 0.035(5) 0.058(5) -0.010(4) 0.001(4) 0.016(4)
C18 0.028(4) 0.039(5) 0.070(6) -0.011(5) -0.003(4) 0.016(4)
C19 0.035(5) 0.037(5) 0.059(6) -0.014(4) -0.004(4) 0.017(4)
C20 0.032(5) 0.041(5) 0.057(6) -0.005(4) 0.004(4) 0.021(4)
C21 0.021(4) 0.031(4) 0.063(6) -0.009(4) -0.003(4) 0.012(4)
C22 0.037(6) 0.057(7) 0.110(10) -0.023(7) -0.016(6) 0.026(5)
C23 0.042(5) 0.034(5) 0.063(6) -0.004(5) 0.004(5) 0.024(4)
C24 0.040(5) 0.033(5) 0.058(6) 0.006(4) -0.002(4) 0.015(4)
C25 0.036(5) 0.042(5) 0.060(6) 0.001(5) -0.010(4) 0.014(5)
C26 0.034(5) 0.032(5) 0.059(6) -0.003(4) -0.002(4) 0.013(4)
C27 0.046(6) 0.036(5) 0.065(6) -0.008(4) -0.009(5) 0.018(4)
C28 0.050(6) 0.034(5) 0.067(6) -0.001(4) 0.003(5) 0.022(4)
C29 0.037(5) 0.043(5) 0.069(6) 0.002(5) -0.001(4) 0.026(4)
C30 0.032(5) 0.027(4) 0.065(6) -0.002(4) -0.009(4) 0.014(4)
C31 0.031(5) 0.031(4) 0.061(6) -0.006(4) -0.004(4) 0.015(4)
C32 0.099(10) 0.052(7) 0.065(7) 0.004(6) 0.015(7) 0.049(7)
C33 0.027(4) 0.026(4) 0.077(7) -0.004(4) -0.007(4) 0.011(4)
C34 0.029(4) 0.028(4) 0.071(6) 0.001(4) -0.008(4) 0.016(4)
C35 0.023(4) 0.023(4) 0.077(6) 0.006(4) -0.001(4) 0.012(3)
C36 0.030(4) 0.025(4) 0.073(6) -0.001(4) -0.003(4) 0.012(4)
C37 0.029(4) 0.021(4) 0.078(6) 0.007(4) -0.007(4) 0.011(4)
C38 0.032(5) 0.025(4) 0.074(6) 0.000(4) -0.007(4) 0.014(4)
C39 0.033(5) 0.027(4) 0.058(5) 0.004(4) -0.006(4) 0.014(4)
C40 0.028(4) 0.027(4) 0.067(6) 0.011(4) 0.004(4) 0.013(4)
C41 0.032(4) 0.030(4) 0.047(5) 0.009(4) 0.002(4) 0.015(4)
C42 0.041(5) 0.044(5) 0.048(5) 0.004(4) -0.004(4) 0.025(4)
C43 0.027(4) 0.033(5) 0.060(5) 0.004(4) 0.000(4) 0.012(4)
C44 0.031(4) 0.025(4) 0.067(6) 0.009(4) 0.002(4) 0.014(4)
C45 0.053(6) 0.030(5) 0.057(6) 0.009(4) 0.009(5) 0.023(5)
C46 0.030(5) 0.045(6) 0.100(9) 0.002(6) 0.007(6) 0.019(5)
C47 0.026(4) 0.025(4) 0.068(6) 0.001(4) -0.005(4) 0.013(3)
C48 0.020(4) 0.024(4) 0.076(6) 0.002(4) -0.001(4) 0.009(3)

loop_
_atom_type_symbol
_atom_type_description
_atom_type_scat_dispersion_real
_atom_type_scat_dispersion_imag
_atom_type_scat_source
C C 0.0033 0.0016 'International Tables Vol C Tables 4.2.6.8 and 6.1.1.4'
H H 0.0000 0.0000 'International Tables Vol C Tables 4.2.6.8 and 6.1.1.4'
Cd Cd -0.8075 1.2024 'International Tables Vol C Tables 4.2.6.8 and 6.1.1.4'
O O 0.0106 0.0060 'International Tables Vol C Tables 4.2.6.8 and 6.1.1.4'

loop_
_geom_angle_atom_site_label_1
_geom_angle_atom_site_label_2
_geom_angle_atom_site_label_3
_geom_angle
_geom_angle_site_symmetry_1
_geom_angle_site_symmetry_3
O7 Cd1 O2 120.0(3) . .
O7 Cd1 O4 87.3(3) . .
O2 Cd1 O4 139.6(3) . .
O7 Cd1 O6 91.5(3) . 21_545
O2 Cd1 O6 113.2(3) . 21_545
O4 Cd1 O6 93.6(3) . 21_545
O7 Cd1 O3 78.3(3) . .
O2 Cd1 O3 99.6(3) . .
O4 Cd1 O3 54.3(3) . .
O6 Cd1 O3 146.3(3) 21_545 .
O7 Cd1 O5 143.8(3) . 21_545
O2 Cd1 O5 87.3(3) . 21_545
O4 Cd1 O5 84.8(3) . 21_545
O6 Cd1 O5 54.0(2) 21_545 21_545
O3 Cd1 O5 123.1(3) . 21_545
O7 Cd1 O1 77.3(3) . .
O2 Cd1 O1 53.3(3) . .
O4 Cd1 O1 164.5(3) . .
O6 Cd1 O1 85.3(3) 21_545 .
O3 Cd1 O1 122.5(3) . .
O5 Cd1 O1 106.7(3) 21_545 .
O7 Cd1 C24 117.9(3) . 21_545
O2 Cd1 C24 99.8(3) . 21_545
O4 Cd1 C24 91.0(3) . 21_545
O6 Cd1 C24 26.7(3) 21_545 21_545
O3 Cd1 C24 142.5(3) . 21_545
O5 Cd1 C24 27.4(3) 21_545 21_545
O1 Cd1 C24 94.8(3) . 21_545
O7 Cd1 C1 99.3(3) . .
O2 Cd1 C1 26.6(3) . .
O4 Cd1 C1 165.0(3) . .
O6 Cd1 C1 99.6(3) 21_545 .
O3 Cd1 C1 113.6(3) . .
O5 Cd1 C1 97.2(3) 21_545 .
O1 Cd1 C1 26.7(3) . .
C24 Cd1 C1 97.7(3) 21_545 .
O17 Cd2 O15 133.4(4) 36_655 17_654
O17 Cd2 O12 135.5(3) 36_655 .
O15 Cd2 O12 90.9(4) 17_654 .
O17 Cd2 O5 93.3(3) 36_655 18_554
O15 Cd2 O5 83.3(3) 17_654 18_554
O12 Cd2 O5 95.6(3) . 18_554
O17 Cd2 O13 111.7(3) 36_655 .
O15 Cd2 O13 90.5(4) 17_654 .
O12 Cd2 O13 55.1(3) . .
O5 Cd2 O13 150.0(2) 18_554 .
O17 Cd2 C23 130.8(3) 36_655 .
O15 Cd2 C23 87.2(4) 17_654 .
O12 Cd2 C23 27.7(3) . .
O5 Cd2 C23 122.3(3) 18_554 .
O13 Cd2 C23 27.8(3) . .
O17 Cd2 C32 114.5(4) 36_655 17_654
O15 Cd2 C32 24.8(4) 17_654 17_654
O12 Cd2 C32 106.4(3) . 17_654
O5 Cd2 C32 100.9(3) 18_554 17_654
O13 Cd2 C32 84.0(3) . 17_654
C23 Cd2 C32 92.5(3) . 17_654
O17 Cd2 O14 92.9(3) 36_655 17_654
O15 Cd2 O14 49.5(4) 17_654 17_654
O12 Cd2 O14 121.3(3) . 17_654
O5 Cd2 O14 115.8(3) 18_554 17_654
O13 Cd2 O14 80.5(3) . 17_654
C23 Cd2 O14 99.2(3) . 17_654
C32 Cd2 O14 24.8(3) 17_654 17_654
O10 Cd3 O10 86.3(5) 18_554 .
O10 Cd3 O8 133.0(3) 18_554 34_655
O10 Cd3 O8 109.0(3) . 34_655
O10 Cd3 O8 109.0(3) 18_554 21_655
O10 Cd3 O8 133.0(3) . 21_655
O8 Cd3 O8 92.6(4) 34_655 21_655
O10 Cd3 O9 87.4(3) 18_554 34_655
O10 Cd3 O9 143.5(3) . 34_655
O8 Cd3 O9 53.6(3) 34_655 34_655
O8 Cd3 O9 82.8(3) 21_655 34_655
O10 Cd3 O9 143.5(3) 18_554 21_655
O10 Cd3 O9 87.4(3) . 21_655
O8 Cd3 O9 82.8(3) 34_655 21_655
O8 Cd3 O9 53.6(3) 21_655 21_655
O9 Cd3 O9 117.4(4) 34_655 21_655
O10 Cd3 C45 111.8(3) 18_554 34_655
O10 Cd3 C45 130.8(3) . 34_655
O8 Cd3 C45 27.0(3) 34_655 34_655
O8 Cd3 C45 85.5(3) 21_655 34_655
O9 Cd3 C45 26.8(3) 34_655 34_655
O9 Cd3 C45 99.4(3) 21_655 34_655
O10 Cd3 C45 130.8(3) 18_554 21_655
O10 Cd3 C45 111.8(3) . 21_655
O8 Cd3 C45 85.5(3) 34_655 21_655
O8 Cd3 C45 27.0(3) 21_655 21_655
O9 Cd3 C45 99.4(3) 34_655 21_655
O9 Cd3 C45 26.8(3) 21_655 21_655
C45 Cd3 C45 90.9(4) 34_655 21_655
C1 O1 Cd1 85.8(6) . .
C1 O2 Cd1 99.2(6) . .
C25 O3 Cd1 90.0(7) . .
C25 O4 Cd1 94.5(6) . .
C24 O5 Cd2 128.4(6) . 18_554
C24 O5 Cd1 89.3(6) . 20_665
Cd2 O5 Cd1 131.0(3) 18_554 20_665
C24 O6 Cd1 94.4(6) . 20_665
C45 O8 Cd3 97.4(6) . 20_565
C45 O9 Cd3 86.7(6) . 20_565
C22 O10 Cd3 115.4(7) . .
C23 O12 Cd2 91.7(6) . .
C23 O13 Cd2 89.2(6) . .
C32 O14 Cd2 77.3(9) . 17_654
C32 O15 Cd2 108.4(9) . 17_654
C46 O17 Cd2 112.8(7) . 30_545
O1 C1 O2 121.7(9) . .
O1 C1 C2 118.6(10) . .
O2 C1 C2 119.7(9) . .
O1 C1 Cd1 67.5(5) . .
O2 C1 Cd1 54.2(5) . .
C2 C1 Cd1 173.8(8) . .
C7 C2 C3 118.9(8) . .
C7 C2 C1 120.5(9) . .
C3 C2 C1 120.5(9) . .
C4 C3 C2 120.7(8) . .
C4 C3 H3 119.7 . .
C2 C3 H3 119.7 . .
C5 C4 C3 118.9(8) . .
C5 C4 C8 118.8(8) . .
C3 C4 C8 122.1(8) . .
C6 C5 C4 120.8(8) . .
C6 C5 H5 119.6 . .
C4 C5 H5 119.6 . .
C5 C6 C7 120.7(8) . .
C5 C6 C24 118.8(8) . .
C7 C6 C24 120.4(8) . .
C6 C7 C2 119.9(8) . .
C6 C7 H7 120.1 . .
C2 C7 H7 120.1 . .
C9 C8 C13 118.0(8) . .
C9 C8 C4 120.6(8) . .
C13 C8 C4 121.1(8) . .
C10 C9 C8 121.4(8) . .
C10 C9 H9 119.3 . .
C8 C9 H9 119.3 . .
C9 C10 C11 120.2(8) . .
C9 C10 C14 121.2(8) . .
C11 C10 C14 118.6(8) . .
C10 C11 C12 120.3(8) . .
C10 C11 H11 119.8 . .
C12 C11 H11 119.9 . .
C13 C12 C11 118.6(8) . .
C13 C12 C16 122.7(7) . .
C11 C12 C16 118.6(8) . .
C12 C13 C8 121.4(8) . .
C12 C13 H13 119.3 . .
C8 C13 H13 119.3 . .
C15 C14 C15 118.9(8) . 2_645
C15 C14 C10 120.3(7) . .
C15 C14 C10 120.7(7) 2_645 .
C14 C15 C14 121.1(8) . 3_765
C14 C15 H15 119.5 . .
C14 C15 H15 119.5 3_765 .
C21 C16 C17 118.5(8) . .
C21 C16 C12 120.9(7) . .
C17 C16 C12 120.6(8) . .
C16 C17 C18 120.8(8) . .
C16 C17 H17 119.6 . .
C18 C17 H17 119.6 . .
C19 C18 C17 119.9(8) . .
C19 C18 C22 119.5(9) . .
C17 C18 C22 120.5(9) . .
C20 C19 C18 119.1(8) . .
C20 C19 H19 120.4 . .
C18 C19 H19 120.4 . .
C19 C20 C21 120.1(8) . .
C19 C20 C23 119.7(8) . .
C21 C20 C23 120.0(8) . .
C16 C21 C20 121.5(8) . .
C16 C21 H21 119.2 . .
C20 C21 H21 119.2 . .
O10 C22 O11 122.5(10) . .
O10 C22 C18 119.2(10) . .
O11 C22 C18 118.3(10) . .
O13 C23 O12 122.1(9) . .
O13 C23 C20 118.6(9) . .
O12 C23 C20 119.3(9) . .
O13 C23 Cd2 63.1(5) . .
O12 C23 Cd2 60.5(5) . .
C20 C23 Cd2 165.7(7) . .
O6 C24 O5 121.8(9) . .
O6 C24 C6 120.2(9) . .
O5 C24 C6 117.9(9) . .
O6 C24 Cd1 58.9(5) . 20_665
O5 C24 Cd1 63.3(5) . 20_665
C6 C24 Cd1 170.8(7) . 20_665
O3 C25 O4 121.2(10) . .
O3 C25 C26 121.6(10) . .
O4 C25 C26 117.1(9) . .
C27 C26 C31 119.3(9) . .
C27 C26 C25 121.0(9) . .
C31 C26 C25 119.6(9) . .
C28 C27 C26 119.8(9) . .
C28 C27 H27 120.1 . .
C26 C27 H27 120.1 . .
C27 C28 C29 119.8(9) . .
C27 C28 C32 122.5(10) . .
C29 C28 C32 117.7(10) . .
C30 C29 C28 122.1(9) . .
C30 C29 H29 119.0 . .
C28 C29 H29 119.0 . .
C29 C30 C31 118.5(9) . .
C29 C30 C33 120.5(8) . .
C31 C30 C33 121.0(8) . .
C30 C31 C26 120.4(9) . .
C30 C31 H31 119.8 . .
C26 C31 H31 119.8 . .
O14 C32 O15 124.6(12) . .
O14 C32 C28 120.3(13) . .
O15 C32 C28 115.0(11) . .
O14 C32 Cd2 77.9(8) . 17_654
O15 C32 Cd2 46.8(6) . 17_654
C28 C32 Cd2 161.7(10) . 17_654
C34 C33 C38 119.4(8) . .
C34 C33 C30 122.7(8) . .
C38 C33 C30 117.8(8) . .
C33 C34 C35 121.5(8) . .
C33 C34 H34 119.2 . .
C35 C34 H34 119.2 . .
C34 C35 C36 119.1(8) . .
C34 C35 C47 120.3(8) . .
C36 C35 C47 120.6(8) . .
C35 C36 C37 120.9(9) . .
C35 C36 H36 119.6 . .
C37 C36 H36 119.6 . .
C38 C37 C36 119.4(8) . .
C38 C37 C39 121.0(8) . .
C36 C37 C39 119.5(8) . .
C37 C38 C33 119.7(8) . .
C37 C38 H38 120.2 . .
C33 C38 H38 120.2 . .
C44 C39 C40 118.5(8) . .
C44 C39 C37 119.2(8) . .
C40 C39 C37 122.2(8) . .
C41 C40 C39 120.4(8) . .
C41 C40 H40 119.8 . .
C39 C40 H40 119.8 . .
C40 C41 C42 120.9(8) . .
C40 C41 C45 119.3(8) . .
C42 C41 C45 119.8(8) . .
C41 C42 C43 118.7(8) . .
C41 C42 H42 120.7 . .
C43 C42 H42 120.7 . .
C44 C43 C42 119.5(8) . .
C44 C43 C46 119.7(9) . .
C42 C43 C46 120.7(9) . .
C43 C44 C39 121.9(8) . .
C43 C44 H44 119.1 . .
C39 C44 H44 119.1 . .
O9 C45 O8 121.6(9) . .
O9 C45 C41 120.0(9) . .
O8 C45 C41 118.3(9) . .
O9 C45 Cd3 66.5(5) . 20_565
O8 C45 Cd3 55.6(5) . 20_565
C41 C45 Cd3 168.0(7) . 20_565
O16 C46 O17 123.9(10) . .
O16 C46 C43 121.0(10) . .
O17 C46 C43 115.1(10) . .
C48 C47 C48 117.3(8) . 2_545
C48 C47 C35 122.0(7) . .
C48 C47 C35 120.7(7) 2_545 .
C47 C48 C47 122.7(8) . 3_655
C47 C48 H48 118.7 . .
C47 C48 H48 118.7 3_655 .

loop_
_geom_bond_atom_site_label_1
_geom_bond_atom_site_label_2
_geom_bond_distance
_geom_bond_site_symmetry_2
Cd1 O7 2.262(8) .
Cd1 O2 2.273(7) .
Cd1 O4 2.301(7) .
Cd1 O6 2.373(7) 21_545
Cd1 O3 2.421(8) .
Cd1 O5 2.468(7) 21_545
Cd1 O1 2.562(8) .
Cd1 C24 2.762(9) 21_545
Cd1 C1 2.765(9) .
Cd2 O17 2.149(7) 36_655
Cd2 O15 2.153(9) 17_654
Cd2 O12 2.329(7) .
Cd2 O5 2.377(7) 18_554
Cd2 O13 2.384(7) .
Cd2 C23 2.674(9) .
Cd2 C32 2.803(13) 17_654
Cd2 O14 2.810(13) 17_654
Cd3 O10 2.229(8) 18_554
Cd3 O10 2.229(8) .
Cd3 O8 2.289(7) 34_655
Cd3 O8 2.289(7) 21_655
Cd3 O9 2.528(8) 34_655
Cd3 O9 2.528(8) 21_655
Cd3 C45 2.751(9) 34_655
Cd3 C45 2.751(9) 21_655
O1 C1 1.246(13) .
O2 C1 1.253(13) .
O3 C25 1.217(12) .
O4 C25 1.260(13) .
O5 C24 1.273(12) .
O5 Cd2 2.377(7) 18_554
O5 Cd1 2.468(7) 20_665
O6 C24 1.245(12) .
O6 Cd1 2.373(7) 20_665
O8 C45 1.260(13) .
O8 Cd3 2.289(7) 20_565
O9 C45 1.241(13) .
O9 Cd3 2.528(8) 20_565
O10 C22 1.251(14) .
O11 C22 1.264(14) .
O12 C23 1.245(13) .
O13 C23 1.246(12) .
O14 C32 1.204(16) .
O14 Cd2 2.810(12) 17_654
O15 C32 1.239(17) .
O15 Cd2 2.153(9) 17_654
O16 C46 1.222(14) .
O17 C46 1.287(14) .
O17 Cd2 2.149(7) 30_545
C1 C2 1.504(12) .
C2 C7 1.401(13) .
C2 C3 1.406(13) .
C3 C4 1.402(12) .
C3 H3 0.9300 .
C4 C5 1.390(12) .
C4 C8 1.473(12) .
C5 C6 1.377(13) .
C5 H5 0.9300 .
C6 C7 1.392(13) .
C6 C24 1.489(13) .
C7 H7 0.9300 .
C8 C9 1.398(12) .
C8 C13 1.407(12) .
C9 C10 1.360(12) .
C9 H9 0.9300 .
C10 C11 1.394(12) .
C10 C14 1.487(11) .
C11 C12 1.401(12) .
C11 H11 0.9300 .
C12 C13 1.385(12) .
C12 C16 1.480(12) .
C13 H13 0.9300 .
C14 C15 1.383(12) .
C14 C15 1.405(11) 2_645
C15 C14 1.405(11) 3_765
C15 H15 0.9300 .
C16 C21 1.379(12) .
C16 C17 1.385(12) .
C17 C18 1.405(13) .
C17 H17 0.9300 .
C18 C19 1.393(13) .
C18 C22 1.502(13) .
C19 C20 1.386(13) .
C19 H19 0.9300 .
C20 C21 1.392(13) .
C20 C23 1.500(12) .
C21 H21 0.9300 .
C24 Cd1 2.762(9) 20_665
C25 C26 1.488(13) .
C26 C27 1.407(14) .
C26 C31 1.407(13) .
C27 C28 1.382(14) .
C27 H27 0.9300 .
C28 C29 1.382(14) .
C28 C32 1.538(15) .
C29 C30 1.379(13) .
C29 H29 0.9300 .
C30 C31 1.395(12) .
C30 C33 1.467(13) .
C31 H31 0.9300 .
C32 Cd2 2.803(13) 17_654
C33 C34 1.382(12) .
C33 C38 1.412(13) .
C34 C35 1.383(13) .
C34 H34 0.9300 .
C35 C36 1.385(13) .
C35 C47 1.469(11) .
C36 C37 1.404(12) .
C36 H36 0.9300 .
C37 C38 1.391(13) .
C37 C39 1.494(12) .
C38 H38 0.9300 .
C39 C44 1.376(12) .
C39 C40 1.405(12) .
C40 C41 1.368(12) .
C40 H40 0.9300 .
C41 C42 1.397(13) .
C41 C45 1.515(12) .
C42 C43 1.406(13) .
C42 H42 0.9300 .
C43 C44 1.375(13) .
C43 C46 1.491(13) .
C44 H44 0.9300 .
C45 Cd3 2.751(9) 20_565
C47 C48 1.389(11) .
C47 C48 1.394(12) 2_545
C48 C47 1.393(11) 3_655
C48 H48 0.9300 .

loop_
_geom_torsion_atom_site_label_1
_geom_torsion_atom_site_label_2
_geom_torsion_atom_site_label_3
_geom_torsion_atom_site_label_4
_geom_torsion
_geom_torsion_site_symmetry_1
_geom_torsion_site_symmetry_2
_geom_torsion_site_symmetry_3
_geom_torsion_site_symmetry_4
O7 Cd1 O1 C1 -144.9(8) . . . .
O2 Cd1 O1 C1 -1.1(6) . . . .
O4 Cd1 O1 C1 -150.9(10) . . . .
O6 Cd1 O1 C1 122.5(7) 21_545 . . .
O3 Cd1 O1 C1 -77.8(8) . . . .
O5 Cd1 O1 C1 72.3(7) 21_545 . . .
C24 Cd1 O1 C1 97.5(7) 21_545 . . .
O7 Cd1 O2 C1 42.8(8) . . . .
O4 Cd1 O2 C1 169.2(6) . . . .
O6 Cd1 O2 C1 -63.4(7) 21_545 . . .
O3 Cd1 O2 C1 124.8(7) . . . .
O5 Cd1 O2 C1 -112.1(7) 21_545 . . .
O1 Cd1 O2 C1 1.1(6) . . . .
C24 Cd1 O2 C1 -87.6(7) 21_545 . . .
O7 Cd1 O3 C25 -94.8(7) . . . .
O2 Cd1 O3 C25 146.4(7) . . . .
O4 Cd1 O3 C25 0.3(6) . . . .
O6 Cd1 O3 C25 -20.0(9) 21_545 . . .
O5 Cd1 O3 C25 53.4(7) 21_545 . . .
O1 Cd1 O3 C25 -161.3(6) . . . .
C24 Cd1 O3 C25 26.2(9) 21_545 . . .
C1 Cd1 O3 C25 170.0(6) . . . .
O7 Cd1 O4 C25 77.2(7) . . . .
O2 Cd1 O4 C25 -58.4(8) . . . .
O6 Cd1 O4 C25 168.5(7) 21_545 . . .
O3 Cd1 O4 C25 -0.3(6) . . . .
O5 Cd1 O4 C25 -138.1(7) 21_545 . . .
O1 Cd1 O4 C25 83.1(15) . . . .
C24 Cd1 O4 C25 -164.9(7) 21_545 . . .
C1 Cd1 O4 C25 -39.5(15) . . . .
O10 Cd3 O10 C22 -48.2(8) 18_554 . . .
O8 Cd3 O10 C22 86.3(10) 34_655 . . .
O8 Cd3 O10 C22 -160.9(8) 21_655 . . .
O9 Cd3 O10 C22 32.3(12) 34_655 . . .
O9 Cd3 O10 C22 167.8(10) 21_655 . . .
C45 Cd3 O10 C22 67.6(10) 34_655 . . .
C45 Cd3 O10 C22 179.1(9) 21_655 . . .
O17 Cd2 O12 C23 -93.8(7) 36_655 . . .
O15 Cd2 O12 C23 82.3(7) 17_654 . . .
O5 Cd2 O12 C23 165.7(6) 18_554 . . .
O13 Cd2 O12 C23 -7.7(6) . . . .
C32 Cd2 O12 C23 62.6(7) 17_654 . . .
O14 Cd2 O12 C23 40.9(7) 17_654 . . .
O17 Cd2 O13 C23 138.9(6) 36_655 . . .
O15 Cd2 O13 C23 -83.1(7) 17_654 . . .
O12 Cd2 O13 C23 7.7(6) . . . .
O5 Cd2 O13 C23 -5.6(9) 18_554 . . .
C32 Cd2 O13 C23 -107.0(7) 17_654 . . .
O14 Cd2 O13 C23 -131.8(6) 17_654 . . .
Cd1 O1 C1 O2 1.9(11) . . . .
Cd1 O1 C1 C2 -179(100) . . . .
Cd1 O2 C1 O1 -2.2(12) . . . .
Cd1 O2 C1 C2 178.9(8) . . . .
O7 Cd1 C1 O1 34.6(7) . . . .
O2 Cd1 C1 O1 178.0(11) . . . .
O4 Cd1 C1 O1 149.9(11) . . . .
O6 Cd1 C1 O1 -58.5(7) 21_545 . . .
O3 Cd1 C1 O1 115.9(7) . . . .
O5 Cd1 C1 O1 -113.1(7) 21_545 . . .
C24 Cd1 C1 O1 -85.4(7) 21_545 . . .
O7 Cd1 C1 O2 -143.4(7) . . . .
O4 Cd1 C1 O2 -28.1(15) . . . .
O6 Cd1 C1 O2 123.5(7) 21_545 . . .
O3 Cd1 C1 O2 -62.1(7) . . . .
O5 Cd1 C1 O2 68.9(7) 21_545 . . .
O1 Cd1 C1 O2 -178.0(11) . . . .
C24 Cd1 C1 O2 96.6(7) 21_545 . . .
O7 Cd1 C1 C2 -153(7) . . . .
O2 Cd1 C1 C2 -9(7) . . . .
O4 Cd1 C1 C2 -37(8) . . . .
O6 Cd1 C1 C2 114(7) 21_545 . . .
O3 Cd1 C1 C2 -71(7) . . . .
O5 Cd1 C1 C2 60(7) 21_545 . . .
O1 Cd1 C1 C2 173(100) . . . .
C24 Cd1 C1 C2 87(7) 21_545 . . .
O1 C1 C2 C7 172.9(10) . . . .
O2 C1 C2 C7 -8.1(15) . . . .
Cd1 C1 C2 C7 1(8) . . . .
O1 C1 C2 C3 -6.3(15) . . . .
O2 C1 C2 C3 172.7(9) . . . .
Cd1 C1 C2 C3 -179(100) . . . .
C7 C2 C3 C4 3.4(14) . . . .
C1 C2 C3 C4 -177.5(9) . . . .
C2 C3 C4 C5 -1.2(14) . . . .
C2 C3 C4 C8 -176.9(9) . . . .
C3 C4 C5 C6 -1.2(14) . . . .
C8 C4 C5 C6 174.6(9) . . . .
C4 C5 C6 C7 1.5(15) . . . .
C4 C5 C6 C24 -173.9(9) . . . .
C5 C6 C7 C2 0.7(15) . . . .
C24 C6 C7 C2 176.0(9) . . . .
C3 C2 C7 C6 -3.1(14) . . . .
C1 C2 C7 C6 177.7(9) . . . .
C5 C4 C8 C9 -131.3(10) . . . .
C3 C4 C8 C9 44.4(14) . . . .
C5 C4 C8 C13 42.1(13) . . . .
C3 C4 C8 C13 -142.2(9) . . . .
C13 C8 C9 C10 -1.3(14) . . . .
C4 C8 C9 C10 172.3(9) . . . .
C8 C9 C10 C11 1.5(14) . . . .
C8 C9 C10 C14 -176.5(9) . . . .
C9 C10 C11 C12 -0.7(14) . . . .
C14 C10 C11 C12 177.5(9) . . . .
C10 C11 C12 C13 -0.4(14) . . . .
C10 C11 C12 C16 177.1(8) . . . .
C11 C12 C13 C8 0.6(14) . . . .
C16 C12 C13 C8 -176.8(9) . . . .
C9 C8 C13 C12 0.2(14) . . . .
C4 C8 C13 C12 -173.4(9) . . . .
C9 C10 C14 C15 134.6(10) . . . .
C11 C10 C14 C15 -43.5(13) . . . .
C9 C10 C14 C15 -40.7(14) . . . 2_645
C11 C10 C14 C15 141.2(10) . . . 2_645
C15 C14 C15 C14 -2(2) 2_645 . . 3_765
C10 C14 C15 C14 -177.5(6) . . . 3_765
C13 C12 C16 C21 36.9(14) . . . .
C11 C12 C16 C21 -140.5(10) . . . .
C13 C12 C16 C17 -143.4(10) . . . .
C11 C12 C16 C17 39.2(14) . . . .
C21 C16 C17 C18 2.1(14) . . . .
C12 C16 C17 C18 -177.6(9) . . . .
C16 C17 C18 C19 -0.1(15) . . . .
C16 C17 C18 C22 -177.5(10) . . . .
C17 C18 C19 C20 -1.2(15) . . . .
C22 C18 C19 C20 176.2(10) . . . .
C18 C19 C20 C21 0.6(15) . . . .
C18 C19 C20 C23 176.8(9) . . . .
C17 C16 C21 C20 -2.7(14) . . . .
C12 C16 C21 C20 177.0(9) . . . .
C19 C20 C21 C16 1.4(15) . . . .
C23 C20 C21 C16 -174.8(9) . . . .
Cd3 O10 C22 O11 -38.8(18) . . . .
Cd3 O10 C22 C18 141.3(9) . . . .
C19 C18 C22 O10 -170.4(12) . . . .
C17 C18 C22 O10 7.0(18) . . . .
C19 C18 C22 O11 9.7(18) . . . .
C17 C18 C22 O11 -172.9(12) . . . .
Cd2 O13 C23 O12 -14.0(11) . . . .
Cd2 O13 C23 C20 163.9(8) . . . .
Cd2 O12 C23 O13 14.4(11) . . . .
Cd2 O12 C23 C20 -163.5(8) . . . .
C19 C20 C23 O13 176.9(10) . . . .
C21 C20 C23 O13 -6.9(15) . . . .
C19 C20 C23 O12 -5.1(15) . . . .
C21 C20 C23 O12 171.1(10) . . . .
C19 C20 C23 Cd2 -90(3) . . . .
C21 C20 C23 Cd2 86(3) . . . .
O17 Cd2 C23 O13 -53.8(7) 36_655 . . .
O15 Cd2 C23 O13 96.4(7) 17_654 . . .
O12 Cd2 C23 O13 -166.4(10) . . . .
O5 Cd2 C23 O13 176.7(5) 18_554 . . .
C32 Cd2 C23 O13 72.1(7) 17_654 . . .
O14 Cd2 C23 O13 48.1(6) 17_654 . . .
O17 Cd2 C23 O12 112.6(7) 36_655 . . .
O15 Cd2 C23 O12 -97.3(7) 17_654 . . .
O5 Cd2 C23 O12 -16.9(7) 18_554 . . .
O13 Cd2 C23 O12 166.4(10) . . . .
C32 Cd2 C23 O12 -121.5(7) 17_654 . . .
O14 Cd2 C23 O12 -145.5(6) 17_654 . . .
O17 Cd2 C23 C20 -154(3) 36_655 . . .
O15 Cd2 C23 C20 -4(3) 17_654 . . .
O12 Cd2 C23 C20 93(3) . . . .
O5 Cd2 C23 C20 76(3) 18_554 . . .
O13 Cd2 C23 C20 -100(3) . . . .
C32 Cd2 C23 C20 -28(3) 17_654 . . .
O14 Cd2 C23 C20 -52(3) 17_654 . . .
Cd1 O6 C24 O5 7.6(11) 20_665 . . .
Cd1 O6 C24 C6 -169.4(8) 20_665 . . .
Cd2 O5 C24 O6 138.5(8) 18_554 . . .
Cd1 O5 C24 O6 -7.2(10) 20_665 . . .
Cd2 O5 C24 C6 -44.5(12) 18_554 . . .
Cd1 O5 C24 C6 169.7(8) 20_665 . . .
Cd2 O5 C24 Cd1 145.8(7) 18_554 . . 20_665
C5 C6 C24 O6 150.0(10) . . . .
C7 C6 C24 O6 -25.4(15) . . . .
C5 C6 C24 O5 -27.0(14) . . . .
C7 C6 C24 O5 157.6(9) . . . .
C5 C6 C24 Cd1 68(5) . . . 20_665
C7 C6 C24 Cd1 -108(4) . . . 20_665
Cd1 O3 C25 O4 -0.6(11) . . . .
Cd1 O3 C25 C26 -178.5(9) . . . .
Cd1 O4 C25 O3 0.6(12) . . . .
Cd1 O4 C25 C26 178.6(8) . . . .
O3 C25 C26 C27 -6.7(16) . . . .
O4 C25 C26 C27 175.3(10) . . . .
O3 C25 C26 C31 170.8(10) . . . .
O4 C25 C26 C31 -7.1(15) . . . .
C31 C26 C27 C28 0.7(15) . . . .
C25 C26 C27 C28 178.3(9) . . . .
C26 C27 C28 C29 -1.9(16) . . . .
C26 C27 C28 C32 -179.4(10) . . . .
C27 C28 C29 C30 -0.2(16) . . . .
C32 C28 C29 C30 177.5(9) . . . .
C28 C29 C30 C31 3.4(15) . . . .
C28 C29 C30 C33 -179.1(9) . . . .
C29 C30 C31 C26 -4.5(15) . . . .
C33 C30 C31 C26 178.0(9) . . . .
C27 C26 C31 C30 2.5(15) . . . .
C25 C26 C31 C30 -175.2(9) . . . .
Cd2 O14 C32 O15 4.0(13) 17_654 . . .
Cd2 O14 C32 C28 179(100) 17_654 . . .
Cd2 O15 C32 O14 -5.4(18) 17_654 . . .
Cd2 O15 C32 C28 179.7(7) 17_654 . . .
C27 C28 C32 O14 3.9(18) . . . .
C29 C28 C32 O14 -173.6(12) . . . .
C27 C28 C32 O15 179.1(11) . . . .
C29 C28 C32 O15 1.5(16) . . . .
C27 C28 C32 Cd2 180(100) . . . 17_654
C29 C28 C32 Cd2 2(3) . . . 17_654
C29 C30 C33 C34 -135.7(10) . . . .
C31 C30 C33 C34 41.8(15) . . . .
C29 C30 C33 C38 40.2(14) . . . .
C31 C30 C33 C38 -142.2(10) . . . .
C38 C33 C34 C35 -0.4(15) . . . .
C30 C33 C34 C35 175.5(9) . . . .
C33 C34 C35 C36 0.5(15) . . . .
C33 C34 C35 C47 -177.9(9) . . . .
C34 C35 C36 C37 -0.2(15) . . . .
C47 C35 C36 C37 178.1(9) . . . .
C35 C36 C37 C38 -0.1(15) . . . .
C35 C36 C37 C39 -177.9(9) . . . .
C36 C37 C38 C33 0.2(15) . . . .
C39 C37 C38 C33 177.9(9) . . . .
C34 C33 C38 C37 0.1(15) . . . .
C30 C33 C38 C37 -176.0(9) . . . .
C38 C37 C39 C44 -141.1(10) . . . .
C36 C37 C39 C44 36.7(14) . . . .
C38 C37 C39 C40 38.7(15) . . . .
C36 C37 C39 C40 -143.6(10) . . . .
C44 C39 C40 C41 -2.3(15) . . . .
C37 C39 C40 C41 177.9(9) . . . .
C39 C40 C41 C42 2.4(14) . . . .
C39 C40 C41 C45 -178.2(9) . . . .
C40 C41 C42 C43 0.4(14) . . . .
C45 C41 C42 C43 -179.0(9) . . . .
C41 C42 C43 C44 -3.2(14) . . . .
C41 C42 C43 C46 175.0(9) . . . .
C42 C43 C44 C39 3.3(15) . . . .
C46 C43 C44 C39 -174.9(10) . . . .
C40 C39 C44 C43 -0.6(15) . . . .
C37 C39 C44 C43 179.2(9) . . . .
Cd3 O9 C45 O8 7.6(10) 20_565 . . .
Cd3 O9 C45 C41 -168.7(8) 20_565 . . .
Cd3 O8 C45 O9 -8.4(11) 20_565 . . .
Cd3 O8 C45 C41 167.9(7) 20_565 . . .
C40 C41 C45 O9 175.9(10) . . . .
C42 C41 C45 O9 -4.7(14) . . . .
C40 C41 C45 O8 -0.5(14) . . . .
C42 C41 C45 O8 178.9(9) . . . .
C40 C41 C45 Cd3 56(4) . . . 20_565
C42 C41 C45 Cd3 -125(3) . . . 20_565
Cd2 O17 C46 O16 -18.4(16) 30_545 . . .
Cd2 O17 C46 C43 162.4(7) 30_545 . . .
C44 C43 C46 O16 -166.6(11) . . . .
C42 C43 C46 O16 15.2(17) . . . .
C44 C43 C46 O17 12.6(15) . . . .
C42 C43 C46 O17 -165.5(10) . . . .
C34 C35 C47 C48 -42.5(15) . . . .
C36 C35 C47 C48 139.2(10) . . . .
C34 C35 C47 C48 136.8(10) . . . 2_545
C36 C35 C47 C48 -41.5(14) . . . 2_545
C48 C47 C48 C47 0(2) 2_545 . . 3_655
C35 C47 C48 C47 179(100) . . . 3_655
